data_7057259
loop_
_publ_author_name
'Hou, Xiangyang'
'Wang, Xiao'
'Liu, Xiangyu'
'Wang, Jijiang'
'Tang, Long'
'Ju, Ping'

_publ_section_title
;
 Fine-tuning the effects of auxiliary ligands on two trigonal-bipyramid
 cobalt(ii) complexes exhibiting field-induced slow magnetic relaxation
;
_journal_issue 11
_journal_name_full 'New Journal of Chemistry'
_journal_page_first 8583
_journal_paper_doi 10.1039/C8NJ01201F
_journal_volume 42
_journal_year 2018
_chemical_formula_sum 'C7 H7 Co N O6'
_chemical_formula_weight 260.07
_space_group_crystal_system monoclinic
_space_group_IT_number 15
_space_group_name_Hall '-C 2yc'
_space_group_name_H-M_alt 'C 1 2/c 1'
_symmetry_space_group_name_Hall '-C 2yc'
_symmetry_space_group_name_H-M 'C 1 2/c 1'
_atom_sites_solution_hydrogens mixed
_audit_creation_method SHELXL-2014/7
_audit_update_record
;
2018-04-02 deposited with the CCDC.
2018-04-05 downloaded from the CCDC.
;
_cell_angle_alpha 90
_cell_angle_beta 105.172(9)
_cell_angle_gamma 90
_cell_formula_units_Z 4
_cell_length_a 9.873(8)
_cell_length_b 11.983(10)
_cell_length_c 7.366(8)
_cell_measurement_reflns_used 2392
_cell_measurement_temperature 293(2)
_cell_measurement_theta_max 30.58
_cell_measurement_theta_min 2.73
_cell_volume 841.1(13)
_computing_cell_refinement 'Bruker SMART'
_computing_data_collection 'Bruker SMART'
_computing_data_reduction 'Bruker SAINT'
_computing_molecular_graphics 'Bruker SHELXTL'
_computing_publication_material 'Bruker SHELXTL'
_computing_structure_refinement 'SHELXL-2014/7 (Sheldrick, 2014)'
_computing_structure_solution 'SHELXL-2014/7 (Sheldrick, 2014)'
_diffrn_ambient_temperature 293(2)
_diffrn_measured_fraction_theta_full 0.997
_diffrn_measured_fraction_theta_max 0.997
_diffrn_measurement_device_type 'CCD area detector'
_diffrn_measurement_method 'phi and omega scans'
_diffrn_radiation_type MoK\a
_diffrn_radiation_wavelength 0.71073
_diffrn_reflns_av_R_equivalents 0.0214
_diffrn_reflns_av_unetI/netI 0.0225
_diffrn_reflns_Laue_measured_fraction_full 0.997
_diffrn_reflns_Laue_measured_fraction_max 0.997
_diffrn_reflns_limit_h_max 7
_diffrn_reflns_limit_h_min -11
_diffrn_reflns_limit_k_max 14
_diffrn_reflns_limit_k_min -12
_diffrn_reflns_limit_l_max 8
_diffrn_reflns_limit_l_min -8
_diffrn_reflns_number 2092
_diffrn_reflns_point_group_measured_fraction_full 0.997
_diffrn_reflns_point_group_measured_fraction_max 0.997
_diffrn_reflns_theta_full 25.242
_diffrn_reflns_theta_max 25.480
_diffrn_reflns_theta_min 2.731
_exptl_absorpt_coefficient_mu 2.049
_exptl_absorpt_correction_T_max 0.885
_exptl_absorpt_correction_T_min 0.685
_exptl_absorpt_correction_type multi-scan
_exptl_absorpt_process_details 'Face indexing'
_exptl_crystal_colour red
_exptl_crystal_density_diffrn 2.054
_exptl_crystal_description plates
_exptl_crystal_F_000 524
_exptl_crystal_size_max 0.30
_exptl_crystal_size_mid 0.19
_exptl_crystal_size_min 0.16
_refine_diff_density_max 0.296
_refine_diff_density_min -0.561
_refine_diff_density_rms 0.085
_refine_ls_extinction_method none
_refine_ls_goodness_of_fit_ref 1.174
_refine_ls_hydrogen_treatment mixed
_refine_ls_matrix_type full
_refine_ls_number_parameters 76
_refine_ls_number_reflns 784
_refine_ls_number_restraints 2
_refine_ls_restrained_S_all 1.174
_refine_ls_R_factor_all 0.0230
_refine_ls_R_factor_gt 0.0227
_refine_ls_shift/su_max 0.000
_refine_ls_shift/su_mean 0.000
_refine_ls_structure_factor_coef Fsqd
_refine_ls_weighting_details 'w=1/[\s^2^(Fo^2^)+(0.0230P)^2^+1.6471P] where P=(Fo^2^+2Fc^2^)/3'
_refine_ls_weighting_scheme calc
_refine_ls_wR_factor_gt 0.0599
_refine_ls_wR_factor_ref 0.0601
_reflns_Friedel_coverage 0.000
_reflns_number_gt 771
_reflns_number_total 784
_reflns_threshold_expression 'I > 2\s(I)'
_cod_data_source_file c8nj01201f2.cif
_cod_data_source_block t
_cod_depositor_comments 'Adding full bibliography for 7057259--7057260.cif.'
_cod_database_code 7057259
_shelx_shelxl_version_number 2014/7
_shelx_space_group_comment
;
The symmetry employed for this shelxl refinement is uniquely defined
by the following loop, which should always be used as a source of
symmetry information in preference to the above space-group names.
They are only intended as comments.
;

loop_
_space_group_symop_operation_xyz
'x, y, z'
'-x, y, -z+1/2'
'x+1/2, y+1/2, z'
'-x+1/2, y+1/2, -z+1/2'
'-x, -y, -z'
'x, -y, z-1/2'
'-x+1/2, -y+1/2, -z'
'x+1/2, -y+1/2, z-1/2'

loop_
_atom_site_label
_atom_site_type_symbol
_atom_site_fract_x
_atom_site_fract_y
_atom_site_fract_z
_atom_site_U_iso_or_equiv
_atom_site_adp_type
_atom_site_occupancy
_atom_site_site_symmetry_order
_atom_site_calc_flag
_atom_site_refinement_flags_posn
_atom_site_refinement_flags_adp
_atom_site_refinement_flags_occupancy
Co1 Co 1.0000 0.66134(3) 0.2500 0.01574(15) Uani 1 2 d S T P
O1 O 0.86213(15) 0.52337(13) 0.2583(2) 0.0265(4) Uani 1 1 d . . .
O2 O 0.74787(17) 0.68053(12) 0.2009(3) 0.0288(4) Uani 1 1 d . . .
O3 O 0.96284(17) 0.67009(12) -0.0396(2) 0.0246(4) Uani 1 1 d D . .
N1 N 0.5000 0.34421(18) 0.2500 0.0162(5) Uani 1 2 d S T P
C1 C 0.7500(2) 0.57780(17) 0.2313(3) 0.0182(4) Uani 1 1 d . . .
C2 C 0.61824(19) 0.51827(16) 0.2377(3) 0.0161(4) Uani 1 1 d . . .
C3 C 0.61231(19) 0.40255(17) 0.2334(3) 0.0168(4) Uani 1 1 d . . .
H3 H 0.6900 0.3634 0.2182 0.020 Uiso 1 1 calc R U .
C4 C 0.5000 0.5772(2) 0.2500 0.0170(6) Uani 1 2 d S T P
H4 H 0.5000 0.6549 0.2500 0.020 Uiso 1 2 calc R U P
H3B H 0.901(2) 0.7192(16) -0.087(3) 0.020 Uiso 1 1 d D U .
H3A H 0.940(2) 0.6088(12) -0.096(3) 0.020 Uiso 1 1 d D U .

loop_
_atom_site_aniso_label
_atom_site_aniso_U_11
_atom_site_aniso_U_22
_atom_site_aniso_U_33
_atom_site_aniso_U_23
_atom_site_aniso_U_13
_atom_site_aniso_U_12
Co1 0.0134(2) 0.0112(2) 0.0237(2) 0.000 0.00680(16) 0.000
O1 0.0128(7) 0.0241(8) 0.0435(9) 0.0063(7) 0.0092(7) -0.0001(6)
O2 0.0241(9) 0.0151(7) 0.0468(10) 0.0039(7) 0.0085(8) -0.0055(6)
O3 0.0277(9) 0.0190(8) 0.0261(8) -0.0009(6) 0.0053(7) 0.0020(6)
N1 0.0127(11) 0.0121(11) 0.0227(12) 0.000 0.0029(10) 0.000
C1 0.0158(10) 0.0174(10) 0.0220(10) -0.0002(8) 0.0061(8) -0.0028(8)
C2 0.0121(10) 0.0156(10) 0.0204(9) 0.0009(8) 0.0039(8) -0.0006(7)
C3 0.0102(9) 0.0159(10) 0.0247(10) 0.0008(8) 0.0054(8) 0.0013(7)
C4 0.0160(14) 0.0105(12) 0.0244(14) 0.000 0.0049(11) 0.000

loop_
_atom_type_symbol
_atom_type_description
_atom_type_scat_dispersion_real
_atom_type_scat_dispersion_imag
_atom_type_scat_source
C C 0.0033 0.0016 'International Tables Vol C Tables 4.2.6.8 and 6.1.1.4'
H H 0.0000 0.0000 'International Tables Vol C Tables 4.2.6.8 and 6.1.1.4'
Co Co 0.3494 0.9721 'International Tables Vol C Tables 4.2.6.8 and 6.1.1.4'
N N 0.0061 0.0033 'International Tables Vol C Tables 4.2.6.8 and 6.1.1.4'
O O 0.0106 0.0060 'International Tables Vol C Tables 4.2.6.8 and 6.1.1.4'

loop_
_geom_angle_atom_site_label_1
_geom_angle_atom_site_label_2
_geom_angle_atom_site_label_3
_geom_angle
_geom_angle_site_symmetry_1
_geom_angle_site_symmetry_3
O3 Co1 O3 174.19(8) . 2_755
O3 Co1 O1 97.19(6) . .
O3 Co1 O1 87.29(6) 2_755 .
O3 Co1 O1 87.29(6) . 2_755
O3 Co1 O1 97.19(6) 2_755 2_755
O1 Co1 O1 79.64(10) . 2_755
O3 Co1 N1 87.10(4) . 3
O3 Co1 N1 87.10(4) 2_755 3
O1 Co1 N1 140.18(5) . 3
O1 Co1 N1 140.18(5) 2_755 3
C1 O1 Co1 97.74(14) . .
Co1 O3 H3B 112.0(17) . .
Co1 O3 H3A 114.7(17) . .
H3B O3 H3A 109(2) . .
C3 N1 C3 117.3(2) 2_655 .
C3 N1 Co1 121.36(12) 2_655 3_445
C3 N1 Co1 121.36(12) . 3_445
O2 C1 O1 120.82(18) . .
O2 C1 C2 120.11(18) . .
O1 C1 C2 119.06(18) . .
C4 C2 C3 118.62(18) . .
C4 C2 C1 120.85(19) . .
C3 C2 C1 120.53(17) . .
N1 C3 C2 123.28(18) . .
N1 C3 H3 118.4 . .
C2 C3 H3 118.4 . .
C2 C4 C2 118.8(3) 2_655 .
C2 C4 H4 120.6 2_655 .
C2 C4 H4 120.6 . .

loop_
_geom_bond_atom_site_label_1
_geom_bond_atom_site_label_2
_geom_bond_distance
_geom_bond_site_symmetry_2
Co1 O3 2.071(3) .
Co1 O3 2.071(3) 2_755
Co1 O1 2.152(2) .
Co1 O1 2.152(2) 2_755
Co1 N1 2.191(3) 3
O1 C1 1.255(3) .
O2 C1 1.250(3) .
O3 H3B 0.853(10) .
O3 H3A 0.846(10) .
N1 C3 1.343(2) 2_655
N1 C3 1.343(2) .
N1 Co1 2.191(3) 3_445
C1 C2 1.495(3) .
C2 C4 1.388(2) .
C2 C3 1.388(3) .
C3 H3 0.9300 .
C4 C2 1.388(2) 2_655
C4 H4 0.9300 .

loop_
_geom_torsion_atom_site_label_1
_geom_torsion_atom_site_label_2
_geom_torsion_atom_site_label_3
_geom_torsion_atom_site_label_4
_geom_torsion
_geom_torsion_site_symmetry_1
_geom_torsion_site_symmetry_4
Co1 O1 C1 O2 3.6(2) . .
Co1 O1 C1 C2 -175.84(15) . .
O2 C1 C2 C4 -13.7(3) . .
O1 C1 C2 C4 165.77(17) . .
O2 C1 C2 C3 167.01(19) . .
O1 C1 C2 C3 -13.6(3) . .
C3 N1 C3 C2 1.76(14) 2_655 .
Co1 N1 C3 C2 -178.24(14) 3_445 .
C4 C2 C3 N1 -3.5(3) . .
C1 C2 C3 N1 175.90(16) . .
C3 C2 C4 C2 1.61(13) . 2_655
C1 C2 C4 C2 -177.7(2) . 2_655
